data_4515935
loop_
_publ_author_name
'Fard, Mahmood A.'
'Behnia, Ava'
'Puddephatt, Richard J.'

_publ_section_title
;
 Supramolecular Polymer and Sheet and a Double Cubane Structure in
 Platinum(IV) Iodide Chemistry: Solution of a Longstanding Puzzle.
;
_journal_issue 8
_journal_name_full 'ACS omega'
_journal_page_first 10267
_journal_page_last 10272
_journal_paper_doi 10.1021/acsomega.8b01367
_journal_volume 3
_journal_year 2018
_chemical_formula_sum 'C14 H18 I2 N2 O Pt'
_chemical_formula_weight 679.19
_space_group_crystal_system orthorhombic
_space_group_IT_number 61
_space_group_name_Hall '-P 2ac 2ab'
_space_group_name_H-M_alt 'P b c a'
_atom_sites_solution_hydrogens geom
_atom_sites_solution_primary dual
_atom_sites_solution_secondary difmap
_audit_creation_method SHELXL-2016/6
_cell_angle_alpha 90
_cell_angle_beta 90
_cell_angle_gamma 90
_cell_formula_units_Z 8
_cell_length_a 7.942(5)
_cell_length_b 19.31(2)
_cell_length_c 22.77(2)
_cell_measurement_reflns_used 9793
_cell_measurement_temperature 110
_cell_measurement_theta_max 33.56
_cell_measurement_theta_min 2.29
_cell_volume 3492(5)
_computing_cell_refinement SAINT
_computing_data_collection Apex2
_computing_data_reduction SAINT
_computing_molecular_graphics NRCVAX
_computing_publication_material cif2tables.py
_computing_structure_refinement SHELXL
_computing_structure_solution SHELXT
_diffrn_ambient_temperature 110
_diffrn_detector 'CCD plate'
_diffrn_detector_type 'Bruker Apex2'
_diffrn_measured_fraction_theta_full 0.998
_diffrn_measured_fraction_theta_max 0.998
_diffrn_measurement_device '\k-geometry diffractometer'
_diffrn_measurement_device_type 'Bruker Kappa Axis Apex2'
_diffrn_measurement_method 'phi and omega scans'
_diffrn_radiation_type MoK\a
_diffrn_radiation_wavelength 0.71073
_diffrn_reflns_av_R_equivalents 0.0377
_diffrn_reflns_av_unetI/netI 0.0117
_diffrn_reflns_Laue_measured_fraction_full 0.998
_diffrn_reflns_Laue_measured_fraction_max 0.998
_diffrn_reflns_limit_h_max 9
_diffrn_reflns_limit_h_min -9
_diffrn_reflns_limit_k_max 22
_diffrn_reflns_limit_k_min -22
_diffrn_reflns_limit_l_max 26
_diffrn_reflns_limit_l_min -26
_diffrn_reflns_number 63821
_diffrn_reflns_point_group_measured_fraction_full 0.998
_diffrn_reflns_point_group_measured_fraction_max 0.998
_diffrn_reflns_theta_full 24.250
_diffrn_reflns_theta_max 24.250
_diffrn_reflns_theta_min 2.914
_diffrn_source 'sealed tube'
_exptl_absorpt_coefficient_mu 11.569
_exptl_absorpt_correction_T_max 0.7467
_exptl_absorpt_correction_T_min 0.4328
_exptl_absorpt_correction_type multi-scan
_exptl_absorpt_process_details SADABS
_exptl_crystal_colour orange
_exptl_crystal_density_diffrn 2.584
_exptl_crystal_description plate
_exptl_crystal_F_000 2464
_exptl_crystal_size_max 0.483
_exptl_crystal_size_mid 0.090
_exptl_crystal_size_min 0.059
_refine_diff_density_max 2.771
_refine_diff_density_min -1.713
_refine_diff_density_rms 0.205
_refine_ls_extinction_method none
_refine_ls_goodness_of_fit_ref 1.104
_refine_ls_hydrogen_treatment constr
_refine_ls_matrix_type full
_refine_ls_number_parameters 184
_refine_ls_number_reflns 2816
_refine_ls_number_restraints 189
_refine_ls_restrained_S_all 1.069
_refine_ls_R_factor_all 0.0346
_refine_ls_R_factor_gt 0.0329
_refine_ls_shift/su_max 0.000
_refine_ls_shift/su_mean 0.000
_refine_ls_structure_factor_coef Fsqd
_refine_ls_weighting_details 'w=1/[\s^2^(Fo^2^)+(0.0560P)^2^+56.1316P] where P=(Fo^2^+2Fc^2^)/3'
_refine_ls_weighting_scheme calc
_refine_ls_wR_factor_gt 0.1014
_refine_ls_wR_factor_ref 0.1024
_reflns_Friedel_coverage 0.000
_reflns_number_gt 2677
_reflns_number_total 2816
_reflns_threshold_expression 'I > 2\s(I)'
_cod_data_source_file ao8b01367_si_002.cif
_cod_data_source_block complex_6
_cod_database_code 4515935
_shelx_shelxl_version_number 2016/6
_shelx_space_group_comment
;
The symmetry employed for this shelxl refinement is uniquely defined
by the following loop, which should always be used as a source of
symmetry information in preference to the above space-group names.
They are only intended as comments.
;
_shelx_estimated_absorpt_t_min 0.071
_shelx_estimated_absorpt_t_max 0.548

loop_
_space_group_symop_operation_xyz
'x, y, z'
'x+1/2, -y+1/2, -z'
'-x, y+1/2, -z+1/2'
'-x+1/2, -y, z+1/2'
'-x, -y, -z'
'-x-1/2, y-1/2, z'
'x, -y-1/2, z-1/2'
'x-1/2, y, -z-1/2'

loop_
_atom_site_label
_atom_site_type_symbol
_atom_site_fract_x
_atom_site_fract_y
_atom_site_fract_z
_atom_site_U_iso_or_equiv
_atom_site_adp_type
_atom_site_occupancy
_atom_site_site_symmetry_order
_atom_site_calc_flag
_atom_site_refinement_flags_posn
_atom_site_refinement_flags_adp
Pt1 Pt 0.36731(4) 0.14114(2) 0.10614(2) 0.01871(15) Uani 1 1 d . .
I1 I 0.51203(7) 0.08506(3) 0.20011(2) 0.02296(18) Uani 1 1 d . .
I2 I 0.22974(9) 0.19569(4) 0.01259(3) 0.0345(2) Uani 1 1 d . .
O1 O -0.1043(10) 0.3901(4) 0.1144(4) 0.0420(19) Uani 1 1 d . .
H1 H -0.124298 0.369081 0.082910 0.063 Uiso 1 1 calc R U
N1 N 0.2125(10) 0.0479(4) 0.0987(3) 0.0224(15) Uani 1 1 d . .
N2 N 0.1409(8) 0.1668(4) 0.1616(3) 0.0202(15) Uani 1 1 d . .
H2 H 0.163390 0.144217 0.200303 0.024 Uiso 1 1 calc R U
C1 C 0.5767(10) 0.1083(4) 0.0485(4) 0.0157(16) Uani 1 1 d . U
H1A H 0.643498 0.148896 0.037261 0.024 Uiso 1 1 calc R U
H1B H 0.531093 0.086231 0.013214 0.024 Uiso 1 1 calc R U
H1C H 0.648481 0.075335 0.069583 0.024 Uiso 1 1 calc R U
C2 C 0.5004(11) 0.2314(5) 0.1195(4) 0.0253(19) Uani 1 1 d . .
H2A H 0.457738 0.254834 0.154659 0.038 Uiso 1 1 calc R U
H2B H 0.486842 0.261829 0.085372 0.038 Uiso 1 1 calc R U
H2C H 0.619968 0.220514 0.124815 0.038 Uiso 1 1 calc R U
C3 C 0.2670(12) -0.0142(5) 0.0817(4) 0.029(2) Uani 1 1 d . .
H3 H 0.378895 -0.018042 0.067341 0.035 Uiso 1 1 calc R U
C4 C 0.1702(13) -0.0724(6) 0.0839(5) 0.034(2) Uani 1 1 d . .
H4 H 0.211867 -0.115686 0.070398 0.041 Uiso 1 1 calc R U
C5 C 0.0081(13) -0.0663(6) 0.1067(5) 0.036(2) Uani 1 1 d . .
H5 H -0.061854 -0.106023 0.109768 0.043 Uiso 1 1 calc R U
C6 C -0.0513(12) -0.0024(5) 0.1248(5) 0.030(2) Uani 1 1 d . .
H6 H -0.161971 0.002367 0.140093 0.036 Uiso 1 1 calc R U
C7 C 0.0535(11) 0.0539(5) 0.1202(4) 0.0220(17) Uani 1 1 d . .
C8 C -0.0001(11) 0.1270(5) 0.1360(4) 0.0232(19) Uani 1 1 d . .
H8A H -0.041353 0.150902 0.100370 0.028 Uiso 1 1 calc R U
H8B H -0.093865 0.125037 0.164642 0.028 Uiso 1 1 calc R U
C9 C 0.1070(10) 0.2378(5) 0.1755(4) 0.0202(16) Uani 1 1 d . .
C10 C 0.0119(11) 0.2788(5) 0.1372(4) 0.0251(18) Uani 1 1 d . .
H10 H -0.035729 0.259518 0.102647 0.030 Uiso 1 1 calc R U
C11 C -0.0118(12) 0.3485(5) 0.1507(5) 0.030(2) Uani 1 1 d . .
C12 C 0.0550(13) 0.3764(5) 0.2015(5) 0.033(2) Uani 1 1 d . .
H12 H 0.036490 0.423793 0.210668 0.039 Uiso 1 1 calc R U
C13 C 0.1489(13) 0.3354(5) 0.2391(5) 0.032(2) Uani 1 1 d . .
H13 H 0.195707 0.354866 0.273762 0.039 Uiso 1 1 calc R U
C14 C 0.1751(12) 0.2653(5) 0.2264(4) 0.0277(19) Uani 1 1 d . .
H14 H 0.238730 0.236957 0.252290 0.033 Uiso 1 1 calc R U

loop_
_atom_site_aniso_label
_atom_site_aniso_U_11
_atom_site_aniso_U_22
_atom_site_aniso_U_33
_atom_site_aniso_U_23
_atom_site_aniso_U_13
_atom_site_aniso_U_12
Pt1 0.0157(2) 0.0221(2) 0.0184(2) -0.00139(13) 0.00278(12) -0.00026(13)
I1 0.0213(3) 0.0241(3) 0.0235(3) 0.0001(2) -0.0029(2) 0.0016(2)
I2 0.0335(4) 0.0445(4) 0.0254(4) 0.0047(3) 0.0006(3) 0.0064(3)
O1 0.035(4) 0.034(4) 0.057(5) 0.002(4) -0.002(4) 0.014(3)
N1 0.018(3) 0.026(3) 0.023(4) -0.007(3) 0.000(3) 0.000(3)
N2 0.014(3) 0.026(3) 0.021(4) -0.002(3) 0.002(3) -0.002(3)
C1 0.016(2) 0.013(2) 0.018(2) 0.0007(17) -0.0029(17) -0.0017(17)
C2 0.023(5) 0.022(4) 0.032(5) -0.001(4) 0.008(4) -0.004(4)
C3 0.025(4) 0.029(4) 0.034(5) -0.011(4) 0.000(4) 0.003(3)
C4 0.026(4) 0.034(5) 0.044(6) -0.011(5) 0.000(4) 0.003(4)
C5 0.027(5) 0.035(5) 0.045(6) -0.008(5) 0.000(4) -0.005(4)
C6 0.020(4) 0.033(4) 0.037(5) -0.001(4) 0.005(4) -0.002(3)
C7 0.018(4) 0.028(4) 0.020(4) -0.002(3) -0.001(3) -0.001(3)
C8 0.011(4) 0.031(4) 0.027(5) -0.006(4) -0.002(3) -0.002(3)
C9 0.014(4) 0.022(4) 0.025(4) -0.002(3) 0.008(3) 0.001(3)
C10 0.021(4) 0.027(4) 0.028(5) 0.000(3) 0.002(3) 0.001(3)
C11 0.021(5) 0.026(4) 0.043(5) 0.002(4) 0.007(4) 0.004(3)
C12 0.026(5) 0.022(5) 0.050(5) -0.002(4) 0.010(4) -0.002(4)
C13 0.030(5) 0.031(4) 0.035(5) -0.012(4) 0.004(4) -0.008(4)
C14 0.024(4) 0.031(4) 0.028(4) -0.002(4) 0.000(4) -0.001(4)

loop_
_atom_type_symbol
_atom_type_description
_atom_type_scat_dispersion_real
_atom_type_scat_dispersion_imag
_atom_type_scat_source
C C 0.0033 0.0016 'International Tables Vol C Tables 4.2.6.8 and 6.1.1.4'
H H 0.0000 0.0000 'International Tables Vol C Tables 4.2.6.8 and 6.1.1.4'
N N 0.0061 0.0033 'International Tables Vol C Tables 4.2.6.8 and 6.1.1.4'
O O 0.0106 0.0060 'International Tables Vol C Tables 4.2.6.8 and 6.1.1.4'
I I -0.4742 1.8119 'International Tables Vol C Tables 4.2.6.8 and 6.1.1.4'
Pt Pt -1.7033 8.3905 'International Tables Vol C Tables 4.2.6.8 and 6.1.1.4'

loop_
_geom_angle_atom_site_label_1
_geom_angle_atom_site_label_2
_geom_angle_atom_site_label_3
_geom_angle
C2 Pt1 N1 174.9(3)
C2 Pt1 C1 86.8(3)
N1 Pt1 C1 98.1(3)
C2 Pt1 N2 98.1(3)
N1 Pt1 N2 77.0(3)
C1 Pt1 N2 175.0(3)
C2 Pt1 I2 89.6(3)
N1 Pt1 I2 91.9(2)
C1 Pt1 I2 86.9(2)
N2 Pt1 I2 92.0(2)
C2 Pt1 I1 90.2(3)
N1 Pt1 I1 88.3(2)
C1 Pt1 I1 92.0(2)
N2 Pt1 I1 89.1(2)
I2 Pt1 I1 178.96(2)
C11 O1 H1 109.5
C3 N1 C7 118.9(8)
C3 N1 Pt1 125.5(6)
C7 N1 Pt1 115.1(6)
C9 N2 C8 116.3(7)
C9 N2 Pt1 119.0(5)
C8 N2 Pt1 105.7(5)
C9 N2 H2 104.8
C8 N2 H2 104.8
Pt1 N2 H2 104.8
Pt1 C1 H1A 109.5
Pt1 C1 H1B 109.5
H1A C1 H1B 109.5
Pt1 C1 H1C 109.5
H1A C1 H1C 109.5
H1B C1 H1C 109.5
Pt1 C2 H2A 109.5
Pt1 C2 H2B 109.5
H2A C2 H2B 109.5
Pt1 C2 H2C 109.5
H2A C2 H2C 109.5
H2B C2 H2C 109.5
N1 C3 C4 123.3(9)
N1 C3 H3 118.4
C4 C3 H3 118.4
C3 C4 C5 117.7(10)
C3 C4 H4 121.2
C5 C4 H4 121.2
C6 C5 C4 120.1(10)
C6 C5 H5 119.9
C4 C5 H5 119.9
C7 C6 C5 118.5(9)
C7 C6 H6 120.8
C5 C6 H6 120.8
N1 C7 C6 121.5(9)
N1 C7 C8 115.2(8)
C6 C7 C8 123.3(8)
N2 C8 C7 111.4(7)
N2 C8 H8A 109.4
C7 C8 H8A 109.4
N2 C8 H8B 109.4
C7 C8 H8B 109.4
H8A C8 H8B 108.0
C14 C9 C10 121.0(9)
C14 C9 N2 118.6(8)
C10 C9 N2 120.4(8)
C11 C10 C9 118.9(9)
C11 C10 H10 120.6
C9 C10 H10 120.6
O1 C11 C12 118.9(9)
O1 C11 C10 120.5(10)
C12 C11 C10 120.7(10)
C11 C12 C13 120.1(9)
C11 C12 H12 120.0
C13 C12 H12 120.0
C12 C13 C14 120.4(10)
C12 C13 H13 119.8
C14 C13 H13 119.8
C9 C14 C13 119.1(9)
C9 C14 H14 120.5
C13 C14 H14 120.5

loop_
_geom_bond_atom_site_label_1
_geom_bond_atom_site_label_2
_geom_bond_distance
Pt1 C2 2.061(9)
Pt1 N1 2.186(8)
Pt1 C1 2.211(8)
Pt1 N2 2.252(7)
Pt1 I2 2.6157(19)
Pt1 I1 2.6593(19)
O1 C11 1.368(13)
O1 H1 0.8400
N1 C3 1.332(12)
N1 C7 1.360(12)
N2 C9 1.432(12)
N2 C8 1.477(11)
N2 H2 1.0000
C1 H1A 0.9800
C1 H1B 0.9800
C1 H1C 0.9800
C2 H2A 0.9800
C2 H2B 0.9800
C2 H2C 0.9800
C3 C4 1.363(15)
C3 H3 0.9500
C4 C5 1.393(15)
C4 H4 0.9500
C5 C6 1.383(15)
C5 H5 0.9500
C6 C7 1.373(14)
C6 H6 0.9500
C7 C8 1.518(13)
C8 H8A 0.9900
C8 H8B 0.9900
C9 C14 1.385(14)
C9 C10 1.399(14)
C10 C11 1.393(14)
C10 H10 0.9500
C11 C12 1.382(16)
C12 C13 1.384(16)
C12 H12 0.9500
C13 C14 1.400(14)
C13 H13 0.9500
C14 H14 0.9500

loop_
_geom_torsion_atom_site_label_1
_geom_torsion_atom_site_label_2
_geom_torsion_atom_site_label_3
_geom_torsion_atom_site_label_4
_geom_torsion
C7 N1 C3 C4 1.0(15)
Pt1 N1 C3 C4 172.5(8)
N1 C3 C4 C5 -1.8(16)
C3 C4 C5 C6 1.5(17)
C4 C5 C6 C7 -0.5(16)
C3 N1 C7 C6 0.1(14)
Pt1 N1 C7 C6 -172.3(7)
C3 N1 C7 C8 -177.5(8)
Pt1 N1 C7 C8 10.1(10)
C5 C6 C7 N1 -0.3(15)
C5 C6 C7 C8 177.1(10)
C9 N2 C8 C7 177.0(7)
Pt1 N2 C8 C7 42.6(8)
N1 C7 C8 N2 -37.0(11)
C6 C7 C8 N2 145.4(9)
C8 N2 C9 C14 141.1(9)
Pt1 N2 C9 C14 -90.7(9)
C8 N2 C9 C10 -41.0(11)
Pt1 N2 C9 C10 87.1(9)
C14 C9 C10 C11 0.8(13)
N2 C9 C10 C11 -177.0(8)
C9 C10 C11 O1 -179.9(9)
C9 C10 C11 C12 -1.1(14)
O1 C11 C12 C13 179.9(9)
C10 C11 C12 C13 1.1(15)
C11 C12 C13 C14 -0.8(15)
C10 C9 C14 C13 -0.6(14)
N2 C9 C14 C13 177.3(8)
C12 C13 C14 C9 0.5(15)
